data_4110295
loop_
_publ_author_name
'Masaki Kawano'
'Takehide Kawamichi'
'Tsuyoshi Haneda'
'Takahiro Kojima'
'Makoto Fujita'

_publ_contact_author 'Masaki Kawano'
_publ_contact_author_email mkawano@appchem.t.u-tokyo.ac.jp
_publ_section_title
;
 The Modular Synthesis of Functional Porous Coordination Networks
;
_journal_name_full 'Journal of the American Chemical Society'
_journal_page_first 15418
_journal_page_last 15419
_journal_paper_doi 10.1021/ja0752540
_journal_volume 129
_journal_year 2007
_chemical_formula_sum 'C79.19 H90.83 I6 N12 O3.22 Zn3'
_chemical_formula_weight 2219.87
_chemical_name_systematic
;
 ?
;
_space_group_IT_number 61
_symmetry_cell_setting orthorhombic
_symmetry_space_group_name_Hall '-P 2ac 2ab'
_symmetry_space_group_name_H-M 'P b c a'
_atom_sites_solution_hydrogens geom
_atom_sites_solution_primary direct
_atom_sites_solution_secondary difmap
_audit_creation_method SHELXL-97
_cell_angle_alpha 90.00
_cell_angle_beta 90.00
_cell_angle_gamma 90.00
_cell_formula_units_Z 8
_cell_length_a 27.590(6)
_cell_length_b 13.673(3)
_cell_length_c 45.606(9)
_cell_measurement_reflns_used 9896
_cell_measurement_temperature 82(2)
_cell_measurement_theta_max 26.106
_cell_measurement_theta_min 2.277
_cell_volume 17204(6)
_computing_cell_refinement 'Bruker SAINT'
_computing_data_collection 'Bruker SMART'
_computing_data_reduction 'Bruker SAINT'
_computing_molecular_graphics 'Bruker XP'
_computing_publication_material 'Bruker SHELXTL'
_computing_structure_refinement 'SHELXL-97 (Sheldrick, 1997)'
_computing_structure_solution 'SHELXS-97 (Sheldrick, 1990)'
_diffrn_ambient_temperature 82(2)
_diffrn_measured_fraction_theta_full 0.947
_diffrn_measured_fraction_theta_max 0.947
_diffrn_measurement_device_type 'Bruker SMART CCD area detector system'
_diffrn_measurement_method omega_scan
_diffrn_radiation_monochromator 'focusing mirror'
_diffrn_radiation_source 'fine focus rotating anode'
_diffrn_radiation_type MoK\a
_diffrn_radiation_wavelength 0.71073
_diffrn_reflns_av_R_equivalents 0.0692
_diffrn_reflns_av_sigmaI/netI 0.0458
_diffrn_reflns_limit_h_max 35
_diffrn_reflns_limit_h_min -36
_diffrn_reflns_limit_k_max 18
_diffrn_reflns_limit_k_min -18
_diffrn_reflns_limit_l_max 61
_diffrn_reflns_limit_l_min -61
_diffrn_reflns_number 196385
_diffrn_reflns_theta_full 29.13
_diffrn_reflns_theta_max 29.13
_diffrn_reflns_theta_min 1.72
_diffrn_standards_decay_% none
_exptl_absorpt_coefficient_mu 3.035
_exptl_absorpt_correction_T_max 0.7512
_exptl_absorpt_correction_T_min 0.3122
_exptl_absorpt_correction_type multi-scan
_exptl_absorpt_process_details SADABS
_exptl_crystal_colour yellow
_exptl_crystal_density_diffrn 1.714
_exptl_crystal_density_meas 0
_exptl_crystal_description needle
_exptl_crystal_F_000 8670
_exptl_crystal_size_max 0.50
_exptl_crystal_size_mid 0.30
_exptl_crystal_size_min 0.10
_refine_diff_density_max 1.309
_refine_diff_density_min -1.039
_refine_diff_density_rms 0.120
_refine_ls_extinction_method none
_refine_ls_goodness_of_fit_ref 1.007
_refine_ls_hydrogen_treatment constr
_refine_ls_matrix_type full
_refine_ls_number_parameters 1256
_refine_ls_number_reflns 21929
_refine_ls_number_restraints 1504
_refine_ls_restrained_S_all 0.994
_refine_ls_R_factor_all 0.0847
_refine_ls_R_factor_gt 0.0442
_refine_ls_shift/su_max 0.017
_refine_ls_shift/su_mean 0.001
_refine_ls_structure_factor_coef Fsqd
_refine_ls_weighting_details 'calc w=1/[\s^2^(Fo^2^)+(0.0430P)^2^+47.8209P] where P=(Fo^2^+2Fc^2^)/3'
_refine_ls_weighting_scheme calc
_refine_ls_wR_factor_gt 0.0917
_refine_ls_wR_factor_ref 0.1070
_reflns_number_gt 14779
_reflns_number_total 21929
_reflns_threshold_expression >2sigma(I)
_cod_data_source_file ja0752540-file002_8.cif
_cod_data_source_block GE3_4c
_cod_database_code 4110295

loop_
_symmetry_equiv_pos_as_xyz
'x, y, z'
'-x+1/2, -y, z+1/2'
'-x, y+1/2, -z+1/2'
'x+1/2, -y+1/2, -z'
'-x, -y, -z'
'x-1/2, y, -z-1/2'
'x, -y-1/2, z-1/2'
'-x-1/2, y-1/2, z'

loop_
_atom_site_label
_atom_site_type_symbol
_atom_site_fract_x
_atom_site_fract_y
_atom_site_fract_z
_atom_site_U_iso_or_equiv
_atom_site_adp_type
_atom_site_occupancy
_atom_site_symmetry_multiplicity
_atom_site_calc_flag
_atom_site_refinement_flags
_atom_site_disorder_assembly
_atom_site_disorder_group
Zn1 Zn 0.74391(2) 0.65104(4) 0.312439(10) 0.02759(11) Uani 1 1 d . . .
Zn2 Zn 0.943396(18) 0.34246(4) 0.073500(11) 0.02659(11) Uani 1 1 d . . .
Zn3 Zn 0.469535(18) 0.35303(4) 0.086121(12) 0.02923(12) Uani 1 1 d . . .
I1 I 0.698853(14) 0.81409(2) 0.309056(8) 0.04451(9) Uani 1 1 d . . .
I2 I 0.834226(13) 0.65603(3) 0.323465(7) 0.04235(9) Uani 1 1 d . . .
I3 I 1.011931(11) 0.42587(3) 0.100635(7) 0.04391(9) Uani 1 1 d . . .
I4 I 0.936076(14) 0.16064(2) 0.062561(9) 0.04804(10) Uani 1 1 d . . .
I5 I 0.488477(13) 0.27801(3) 0.036319(8) 0.04573(10) Uani 1 1 d . . .
I6 I 0.418335(13) 0.26831(3) 0.124387(10) 0.05375(11) Uani 1 1 d . . .
C1 C 0.59323(17) 0.6253(3) 0.51286(9) 0.0306(10) Uani 1 1 d . . .
H1A H 0.6015 0.6925 0.5145 0.037 Uiso 1 1 calc R . .
C2 C 0.60691(18) 0.5748(3) 0.48785(10) 0.0315(10) Uani 1 1 d . . .
H2A H 0.6243 0.6069 0.4727 0.038 Uiso 1 1 calc R . .
C3 C 0.55644(18) 0.4895(3) 0.53194(10) 0.0332(10) Uani 1 1 d . . .
H3A H 0.5385 0.4594 0.5473 0.040 Uiso 1 1 calc R . .
C4 C 0.56855(17) 0.4347(3) 0.50762(10) 0.0328(10) Uani 1 1 d . . .
H4A H 0.5588 0.3682 0.5062 0.039 Uiso 1 1 calc R . .
C5 C 0.59493(15) 0.4772(3) 0.48537(8) 0.0227(9) Uani 1 1 d . . .
C6 C 0.60890(15) 0.4207(3) 0.45889(9) 0.0231(9) Uani 1 1 d . . .
C7 C 0.55418(16) 0.0349(3) 0.44706(10) 0.0289(10) Uani 1 1 d . . .
H7A H 0.5384 0.0013 0.4626 0.035 Uiso 1 1 calc R . .
C8 C 0.57058(16) 0.1288(3) 0.45192(10) 0.0292(10) Uani 1 1 d . . .
H8A H 0.5657 0.1596 0.4704 0.035 Uiso 1 1 calc R . .
C9 C 0.58326(18) 0.0365(3) 0.39988(10) 0.0346(11) Uani 1 1 d . . .
H9A H 0.5880 0.0042 0.3817 0.041 Uiso 1 1 calc R . .
C10 C 0.60096(19) 0.1303(3) 0.40319(10) 0.0340(11) Uani 1 1 d . . .
H10A H 0.6175 0.1616 0.3875 0.041 Uiso 1 1 calc R . .
C11 C 0.59427(15) 0.1776(3) 0.42948(9) 0.0235(9) Uani 1 1 d . . .
C12 C 0.60944(15) 0.2814(3) 0.43310(9) 0.0238(9) Uani 1 1 d . . .
C13 C 0.70030(19) 0.4754(3) 0.34147(10) 0.0372(12) Uani 1 1 d . . .
H13A H 0.7101 0.4419 0.3242 0.045 Uiso 1 1 calc R . .
C14 C 0.67836(19) 0.4227(3) 0.36380(10) 0.0367(11) Uani 1 1 d . . .
H14A H 0.6732 0.3543 0.3617 0.044 Uiso 1 1 calc R . .
C15 C 0.69296(18) 0.6176(3) 0.36739(9) 0.0314(10) Uani 1 1 d . . .
H15A H 0.6973 0.6865 0.3686 0.038 Uiso 1 1 calc R . .
C16 C 0.67128(18) 0.5695(3) 0.39063(10) 0.0320(10) Uani 1 1 d . . .
H16A H 0.6614 0.6048 0.4076 0.038 Uiso 1 1 calc R . .
C17 C 0.66416(15) 0.4702(3) 0.38896(9) 0.0222(8) Uani 1 1 d . . .
C18 C 0.64161(14) 0.4176(3) 0.41362(9) 0.0214(8) Uani 1 1 d . . .
C21 C 0.68907(17) 0.5764(4) 0.26128(10) 0.0325(10) Uani 1 1 d . . .
H21A H 0.6623 0.6035 0.2716 0.039 Uiso 1 1 calc R . .
C22 C 0.68149(16) 0.5394(3) 0.23349(10) 0.0295(10) Uani 1 1 d . . .
H22A H 0.6500 0.5397 0.2251 0.035 Uiso 1 1 calc R . .
C23 C 0.76972(16) 0.5360(3) 0.25983(9) 0.0246(9) Uani 1 1 d . . .
H23A H 0.8004 0.5326 0.2692 0.030 Uiso 1 1 calc R . .
C24 C 0.76513(16) 0.5001(3) 0.23178(9) 0.0236(9) Uani 1 1 d . . .
H24A H 0.7925 0.4741 0.2218 0.028 Uiso 1 1 calc R . .
C25 C 0.72033(15) 0.5021(3) 0.21817(9) 0.0216(8) Uani 1 1 d . . .
C26 C 0.71578(15) 0.4691(3) 0.18761(9) 0.0199(8) Uani 1 1 d . . .
C27 C 0.88276(15) 0.4072(3) 0.12436(9) 0.0223(8) Uani 1 1 d . . .
H27A H 0.9135 0.4154 0.1334 0.027 Uiso 1 1 calc R . .
C28 C 0.84175(14) 0.4242(3) 0.14062(9) 0.0215(8) Uani 1 1 d . . .
H28A H 0.8443 0.4432 0.1606 0.026 Uiso 1 1 calc R . .
C29 C 0.83723(15) 0.3698(3) 0.08369(9) 0.0247(9) Uani 1 1 d . . .
H29A H 0.8356 0.3504 0.0637 0.030 Uiso 1 1 calc R . .
C30 C 0.79473(15) 0.3866(3) 0.09846(9) 0.0227(8) Uani 1 1 d . . .
H30A H 0.7644 0.3799 0.0888 0.027 Uiso 1 1 calc R . .
C31 C 0.79675(14) 0.4135(3) 0.12776(8) 0.0185(8) Uani 1 1 d . . .
C32 C 0.75175(15) 0.4299(3) 0.14482(8) 0.0198(8) Uani 1 1 d . . .
C33 C 0.57504(16) 0.3921(3) 0.09125(10) 0.0302(10) Uani 1 1 d . . .
H33A H 0.5734 0.3857 0.0705 0.036 Uiso 1 1 calc R . .
C34 C 0.61954(16) 0.4073(4) 0.10397(9) 0.0304(10) Uani 1 1 d . . .
H34A H 0.6478 0.4110 0.0921 0.036 Uiso 1 1 calc R . .
C35 C 0.53727(18) 0.3965(4) 0.13556(11) 0.0404(12) Uani 1 1 d . . .
H35A H 0.5084 0.3930 0.1469 0.048 Uiso 1 1 calc R . .
C36 C 0.58077(17) 0.4121(4) 0.14988(11) 0.0386(12) Uani 1 1 d . . .
H36A H 0.5815 0.4191 0.1706 0.046 Uiso 1 1 calc R . .
C37 C 0.62299(14) 0.4174(3) 0.13394(9) 0.0209(8) Uani 1 1 d . . .
C38 C 0.67047(15) 0.4307(3) 0.14803(9) 0.0201(8) Uani 1 1 d . . .
N1 N 0.56899(13) 0.5832(3) 0.53472(7) 0.0246(8) Uani 1 1 d . . .
N2 N 0.55970(12) -0.0108(3) 0.42128(8) 0.0253(8) Uani 1 1 d . . .
N3 N 0.70803(14) 0.5711(3) 0.34340(8) 0.0277(8) Uani 1 1 d . . .
N4 N 0.59720(13) 0.3266(2) 0.45802(7) 0.0240(8) Uani 1 1 d . . .
N5 N 0.63221(13) 0.3226(2) 0.41043(7) 0.0234(7) Uani 1 1 d . . .
N6 N 0.63135(13) 0.4703(2) 0.43762(7) 0.0243(7) Uani 1 1 d . . .
N21 N 0.73237(14) 0.5757(3) 0.27429(7) 0.0266(8) Uani 1 1 d . . .
N22 N 0.88098(12) 0.3795(2) 0.09624(7) 0.0220(7) Uani 1 1 d . . .
N23 N 0.53420(13) 0.3860(3) 0.10656(8) 0.0256(8) Uani 1 1 d . . .
N24 N 0.75720(12) 0.4556(2) 0.17284(7) 0.0188(7) Uani 1 1 d . . .
N25 N 0.70956(12) 0.4166(2) 0.13139(7) 0.0195(7) Uani 1 1 d . . .
N26 N 0.67129(12) 0.4566(2) 0.17638(7) 0.0200(7) Uani 1 1 d . . .
C101 C 0.7635(5) 0.712(3) 0.1757(4) 0.044(3) Uani 0.479(8) 1 d PDU A 1
C102 C 0.7349(4) 0.7466(16) 0.1990(3) 0.042(3) Uani 0.479(8) 1 d PDU A 1
C103 C 0.7546(5) 0.760(2) 0.2263(3) 0.044(3) Uani 0.479(8) 1 d PDU A 1
H10B H 0.7341 0.7772 0.2423 0.053 Uiso 0.479(8) 1 calc PR A 1
C104 C 0.8044(5) 0.7501(18) 0.2309(3) 0.048(4) Uani 0.479(8) 1 d PDU A 1
H10C H 0.8181 0.7634 0.2495 0.057 Uiso 0.479(8) 1 calc PR A 1
C105 C 0.8336(5) 0.720(2) 0.2076(3) 0.050(3) Uani 0.479(8) 1 d PDU A 1
H10D H 0.8676 0.7134 0.2104 0.059 Uiso 0.479(8) 1 calc PR A 1
C106 C 0.8130(5) 0.700(4) 0.1801(4) 0.042(4) Uani 0.479(8) 1 d PDU A 1
C107 C 0.8437(5) 0.677(4) 0.1563(4) 0.048(4) Uani 0.479(8) 1 d PDU A 1
C108 C 0.8939(5) 0.666(3) 0.1605(3) 0.065(5) Uani 0.479(8) 1 d PDU A 1
H10E H 0.9070 0.6677 0.1797 0.078 Uiso 0.479(8) 1 calc PR A 1
C109 C 0.9241(5) 0.652(3) 0.1367(4) 0.067(5) Uani 0.479(8) 1 d PDU A 1
H10F H 0.9579 0.6441 0.1396 0.081 Uiso 0.479(8) 1 calc PR A 1
C110 C 0.9050(6) 0.648(3) 0.1084(4) 0.067(6) Uani 0.479(8) 1 d PDU A 1
H11A H 0.9261 0.6431 0.0919 0.081 Uiso 0.479(8) 1 calc PR A 1
C111 C 0.8553(6) 0.652(3) 0.1043(3) 0.055(5) Uani 0.479(8) 1 d PDU A 1
H11B H 0.8420 0.6469 0.0851 0.065 Uiso 0.479(8) 1 calc PR A 1
C112 C 0.8244(5) 0.665(2) 0.1285(3) 0.043(3) Uani 0.479(8) 1 d PDU A 1
C113 C 0.7738(5) 0.667(3) 0.1246(3) 0.045(4) Uani 0.479(8) 1 d PDU A 1
C114 C 0.7557(6) 0.643(3) 0.0970(3) 0.048(4) Uani 0.479(8) 1 d PDU A 1
H11C H 0.7773 0.6323 0.0811 0.057 Uiso 0.479(8) 1 calc PR A 1
C115 C 0.7057(6) 0.634(3) 0.0929(3) 0.060(5) Uani 0.479(8) 1 d PDU A 1
H11D H 0.6932 0.6155 0.0742 0.072 Uiso 0.479(8) 1 calc PR A 1
C116 C 0.6743(5) 0.651(3) 0.1164(4) 0.054(4) Uani 0.479(8) 1 d PDU A 1
H11E H 0.6403 0.6500 0.1134 0.065 Uiso 0.479(8) 1 calc PR A 1
C117 C 0.6927(5) 0.670(3) 0.1437(4) 0.049(4) Uani 0.479(8) 1 d PDU A 1
H11F H 0.6712 0.6772 0.1598 0.059 Uiso 0.479(8) 1 calc PR A 1
C118 C 0.7429(4) 0.679(2) 0.1484(3) 0.046(4) Uani 0.479(8) 1 d PDU A 1
O101 O 0.6851(3) 0.7570(6) 0.19709(17) 0.047(2) Uani 0.479(8) 1 d PDU A 1
H10G H 0.6742 0.7765 0.2133 0.070 Uiso 0.479(8) 1 calc PR A 1
C121 C 0.7411(5) 0.687(2) 0.1497(3) 0.046(3) Uani 0.521(8) 1 d PDU A 2
C122 C 0.6904(6) 0.684(3) 0.1481(4) 0.064(5) Uani 0.521(8) 1 d PDU A 2
C123 C 0.6657(6) 0.658(3) 0.1242(4) 0.064(4) Uani 0.521(8) 1 d PDU A 2
H12A H 0.6313 0.6541 0.1245 0.077 Uiso 0.521(8) 1 calc PR A 2
C124 C 0.6918(6) 0.635(2) 0.0983(4) 0.055(4) Uani 0.521(8) 1 d PDU A 2
H12B H 0.6747 0.6184 0.0809 0.067 Uiso 0.521(8) 1 calc PR A 2
C125 C 0.7431(6) 0.637(3) 0.0983(4) 0.044(3) Uani 0.521(8) 1 d PDU A 2
H12C H 0.7607 0.6230 0.0809 0.053 Uiso 0.521(8) 1 calc PR A 2
C126 C 0.7674(5) 0.660(2) 0.1244(3) 0.034(3) Uani 0.521(8) 1 d PDU A 2
C127 C 0.8207(5) 0.662(3) 0.1241(4) 0.041(3) Uani 0.521(8) 1 d PDU A 2
C128 C 0.8467(6) 0.644(3) 0.0978(4) 0.046(4) Uani 0.521(8) 1 d PDU A 2
H12D H 0.8299 0.6330 0.0799 0.055 Uiso 0.521(8) 1 calc PR A 2
C129 C 0.8965(6) 0.642(2) 0.0986(4) 0.059(4) Uani 0.521(8) 1 d PDU A 2
H12E H 0.9139 0.6349 0.0807 0.071 Uiso 0.521(8) 1 calc PR A 2
C130 C 0.9224(6) 0.6496(19) 0.1251(4) 0.057(4) Uani 0.521(8) 1 d PDU A 2
H13B H 0.9567 0.6425 0.1255 0.068 Uiso 0.521(8) 1 calc PR A 2
C131 C 0.8965(6) 0.668(3) 0.1506(4) 0.053(4) Uani 0.521(8) 1 d PDU A 2
H13C H 0.9136 0.6768 0.1685 0.064 Uiso 0.521(8) 1 calc PR A 2
C132 C 0.8452(6) 0.674(4) 0.1506(4) 0.042(3) Uani 0.521(8) 1 d PDU A 2
C133 C 0.8186(6) 0.698(4) 0.1770(4) 0.047(3) Uani 0.521(8) 1 d PDU A 2
C134 C 0.8479(7) 0.713(3) 0.2028(4) 0.072(4) Uani 0.521(8) 1 d PDU A 2
H13D H 0.8819 0.7023 0.2022 0.087 Uiso 0.521(8) 1 calc PR A 2
C135 C 0.8249(7) 0.746(2) 0.2291(4) 0.078(5) Uani 0.521(8) 1 d PDU A 2
H13E H 0.8431 0.7586 0.2463 0.094 Uiso 0.521(8) 1 calc PR A 2
C136 C 0.7742(7) 0.757(2) 0.2284(4) 0.074(5) Uani 0.521(8) 1 d PDU A 2
H13F H 0.7586 0.7816 0.2455 0.088 Uiso 0.521(8) 1 calc PR A 2
C137 C 0.7469(7) 0.7358(15) 0.2050(4) 0.060(4) Uani 0.521(8) 1 d PDU A 2
H13G H 0.7127 0.7411 0.2064 0.073 Uiso 0.521(8) 1 calc PR A 2
C138 C 0.7682(6) 0.706(3) 0.1783(4) 0.051(4) Uani 0.521(8) 1 d PDU A 2
O121 O 0.6653(5) 0.7030(7) 0.1750(3) 0.114(5) Uani 0.521(8) 1 d PDU A 2
H12F H 0.6353 0.6983 0.1722 0.172 Uiso 0.521(8) 1 calc PR A 2
C201 C 0.7441(2) 0.3943(6) 0.01839(14) 0.077(2) Uani 1 1 d DU B 3
H20A H 0.7447 0.4033 -0.0031 0.092 Uiso 1 1 calc R B 3
H20B H 0.7752 0.4192 0.0263 0.092 Uiso 1 1 calc R B 3
C202 C 0.7024(2) 0.4541(5) 0.03136(14) 0.0670(17) Uani 1 1 d DU B 3
H20C H 0.7056 0.5233 0.0253 0.080 Uiso 1 1 calc R B 3
H20D H 0.7037 0.4512 0.0530 0.080 Uiso 1 1 calc R B 3
C203 C 0.6543(2) 0.4139(5) 0.02075(14) 0.0686(18) Uani 1 1 d DU B 3
H20E H 0.6276 0.4487 0.0308 0.082 Uiso 1 1 calc R B 3
H20F H 0.6511 0.4263 -0.0006 0.082 Uiso 1 1 calc R B 3
C204 C 0.6495(2) 0.3043(5) 0.02648(14) 0.0671(17) Uani 1 1 d DU B 3
H20G H 0.6472 0.2929 0.0479 0.081 Uiso 1 1 calc R B 3
H20H H 0.6193 0.2801 0.0173 0.081 Uiso 1 1 calc R B 3
C205 C 0.6921(3) 0.2474(6) 0.01441(15) 0.082(2) Uani 1 1 d DU B 3
H20I H 0.6892 0.1781 0.0204 0.098 Uiso 1 1 calc R B 3
H20J H 0.6914 0.2499 -0.0073 0.098 Uiso 1 1 calc R B 3
C206 C 0.7399(3) 0.2877(6) 0.02517(15) 0.076(2) Uani 1 1 d DU B 3
H20K H 0.7424 0.2777 0.0466 0.092 Uiso 1 1 calc R B 3
H20L H 0.7668 0.2518 0.0157 0.092 Uiso 1 1 calc R B 3
C211 C 0.8170(2) 0.4452(5) 0.44395(15) 0.0645(17) Uani 1 1 d U C 3
H21B H 0.8162 0.5112 0.4529 0.077 Uiso 1 1 calc R C 3
H21C H 0.8478 0.4390 0.4329 0.077 Uiso 1 1 calc R C 3
C212 C 0.7757(2) 0.4354(5) 0.42315(14) 0.0615(16) Uani 1 1 d U C 3
H21D H 0.7806 0.4803 0.4064 0.074 Uiso 1 1 calc R C 3
H21E H 0.7453 0.4545 0.4332 0.074 Uiso 1 1 calc R C 3
C213 C 0.7709(2) 0.3336(5) 0.41208(15) 0.0665(17) Uani 1 1 d U C 3
H21F H 0.7415 0.3287 0.3997 0.080 Uiso 1 1 calc R C 3
H21G H 0.7992 0.3180 0.3996 0.080 Uiso 1 1 calc R C 3
C214 C 0.7678(3) 0.2610(5) 0.43615(18) 0.080(2) Uani 1 1 d U C 3
H21H H 0.7380 0.2728 0.4477 0.095 Uiso 1 1 calc R C 3
H21I H 0.7659 0.1943 0.4278 0.095 Uiso 1 1 calc R C 3
C215 C 0.8105(3) 0.2684(6) 0.45542(16) 0.088(2) Uani 1 1 d U C 3
H21J H 0.8400 0.2516 0.4441 0.106 Uiso 1 1 calc R C 3
H21K H 0.8074 0.2206 0.4716 0.106 Uiso 1 1 calc R C 3
C216 C 0.8160(4) 0.3694(7) 0.46805(16) 0.100(3) Uani 1 1 d U C 3
H21L H 0.8464 0.3731 0.4795 0.120 Uiso 1 1 calc R C 3
H21M H 0.7886 0.3832 0.4815 0.120 Uiso 1 1 calc R C 3
C221 C 0.5211(9) 0.0977(18) 0.3250(5) 0.146(8) Uani 0.479(8) 1 d PDU A 4
H22B H 0.5547 0.0766 0.3294 0.175 Uiso 0.479(8) 1 calc PR A 4
H22C H 0.5018 0.0381 0.3211 0.175 Uiso 0.479(8) 1 calc PR A 4
C222 C 0.5221(9) 0.160(2) 0.2970(5) 0.164(8) Uani 0.479(8) 1 d PDU A 4
H22D H 0.5306 0.1187 0.2798 0.197 Uiso 0.479(8) 1 calc PR A 4
H22E H 0.5463 0.2128 0.2988 0.197 Uiso 0.479(8) 1 calc PR A 4
C223 C 0.4719(10) 0.202(2) 0.2935(5) 0.180(9) Uani 0.479(8) 1 d PDU A 4
H22F H 0.4722 0.2490 0.2771 0.215 Uiso 0.479(8) 1 calc PR A 4
H22G H 0.4494 0.1480 0.2881 0.215 Uiso 0.479(8) 1 calc PR A 4
C224 C 0.4523(12) 0.253(2) 0.3214(5) 0.169(9) Uani 0.479(8) 1 d PDU A 4
H22H H 0.4737 0.3092 0.3263 0.203 Uiso 0.479(8) 1 calc PR A 4
H22I H 0.4195 0.2796 0.3174 0.203 Uiso 0.479(8) 1 calc PR A 4
C225 C 0.4500(8) 0.1853(17) 0.3470(4) 0.128(7) Uani 0.479(8) 1 d PDU A 4
H22J H 0.4274 0.1308 0.3429 0.154 Uiso 0.479(8) 1 calc PR A 4
H22K H 0.4387 0.2204 0.3647 0.154 Uiso 0.479(8) 1 calc PR A 4
C226 C 0.5009(8) 0.1469(18) 0.3515(5) 0.130(7) Uani 0.479(8) 1 d PDU A 4
H22L H 0.5224 0.2020 0.3571 0.156 Uiso 0.479(8) 1 calc PR A 4
H22M H 0.5008 0.0998 0.3680 0.156 Uiso 0.479(8) 1 calc PR A 4
C301 C 0.5936(6) 0.8933(16) 0.2460(4) 0.295(11) Uani 1 1 d DU D 5
H30B H 0.5703 0.8448 0.2376 0.354 Uiso 1 1 calc R D 5
C302 C 0.5721(6) 0.9077(19) 0.2737(3) 0.372(15) Uani 1 1 d DU D 5
H30C H 0.5772 0.8494 0.2859 0.558 Uiso 1 1 calc R D 5
H30D H 0.5373 0.9191 0.2713 0.558 Uiso 1 1 calc R D 5
H30E H 0.5869 0.9645 0.2833 0.558 Uiso 1 1 calc R D 5
C303 C 0.5894(6) 0.9676(16) 0.2249(5) 0.387(16) Uani 1 1 d DU D 5
H30F H 0.6035 0.9453 0.2063 0.580 Uiso 1 1 calc R D 5
H30G H 0.6065 1.0261 0.2317 0.580 Uiso 1 1 calc R D 5
H30H H 0.5550 0.9832 0.2219 0.580 Uiso 1 1 calc R D 5
O301 O 0.6365(5) 0.8400(9) 0.2431(2) 0.262(7) Uani 1 1 d DU D 5
H30I H 0.6375 0.7962 0.2560 0.393 Uiso 1 1 calc R D 5
C311 C 0.4655(13) 0.171(3) 0.3326(9) 0.134(9) Uani 0.242(12) 1 d PDU E 6
H31A H 0.4562 0.1280 0.3493 0.161 Uiso 0.242(12) 1 calc PR E 6
C313 C 0.5122(14) 0.204(5) 0.3416(14) 0.166(18) Uani 0.242(12) 1 d PDU E 6
H31B H 0.5088 0.2461 0.3589 0.249 Uiso 0.242(12) 1 calc PR E 6
H31C H 0.5273 0.2412 0.3257 0.249 Uiso 0.242(12) 1 calc PR E 6
H31D H 0.5325 0.1475 0.3465 0.249 Uiso 0.242(12) 1 calc PR E 6
C312 C 0.4595(17) 0.106(3) 0.3082(11) 0.139(14) Uani 0.242(12) 1 d PDU E 6
H31E H 0.4254 0.0870 0.3067 0.209 Uiso 0.242(12) 1 calc PR E 6
H31F H 0.4797 0.0483 0.3110 0.209 Uiso 0.242(12) 1 calc PR E 6
H31G H 0.4693 0.1399 0.2901 0.209 Uiso 0.242(12) 1 calc PR E 6
O311 O 0.4263(10) 0.238(2) 0.3320(9) 0.124(11) Uani 0.242(12) 1 d PDU E 6
H31H H 0.4278 0.2749 0.3467 0.187 Uiso 0.242(12) 1 calc PR E 6
C321 C 0.4820(11) 0.145(3) 0.3144(13) 0.155(10) Uani 0.257(11) 1 d PDU F 7
H32A H 0.4886 0.1764 0.2949 0.187 Uiso 0.257(11) 1 calc PR F 7
C322 C 0.5146(15) 0.203(5) 0.3310(16) 0.172(16) Uani 0.257(11) 1 d PDU F 7
H32B H 0.5480 0.1862 0.3258 0.258 Uiso 0.257(11) 1 calc PR F 7
H32C H 0.5094 0.1910 0.3519 0.258 Uiso 0.257(11) 1 calc PR F 7
H32D H 0.5089 0.2726 0.3268 0.258 Uiso 0.257(11) 1 calc PR F 7
C323 C 0.4924(10) 0.048(2) 0.3059(8) 0.096(9) Uani 0.257(11) 1 d PDU F 7
H32E H 0.4702 0.0283 0.2902 0.144 Uiso 0.257(11) 1 calc PR F 7
H32F H 0.4883 0.0046 0.3228 0.144 Uiso 0.257(11) 1 calc PR F 7
H32G H 0.5259 0.0442 0.2988 0.144 Uiso 0.257(11) 1 calc PR F 7
O321 O 0.4310(10) 0.161(2) 0.3146(8) 0.139(10) Uani 0.257(11) 1 d PDU F 7
H32H H 0.4182 0.1322 0.3004 0.209 Uiso 0.257(11) 1 calc PR F 7
C231 C 0.5722(6) 0.5279(11) 0.3238(3) 0.088(4) Uani 0.596(7) 1 d PDU G 8
H23B H 0.5531 0.5335 0.3421 0.105 Uiso 0.596(7) 1 calc PR G 8
H23C H 0.6056 0.5485 0.3287 0.105 Uiso 0.596(7) 1 calc PR G 8
C232 C 0.5523(9) 0.6062(16) 0.3030(4) 0.169(7) Uani 0.596(7) 1 d PDU G 8
H23D H 0.5712 0.6673 0.3051 0.203 Uiso 0.596(7) 1 calc PR G 8
H23E H 0.5181 0.6206 0.3080 0.203 Uiso 0.596(7) 1 calc PR G 8
C233 C 0.5555(7) 0.5707(15) 0.2728(3) 0.154(7) Uani 0.596(7) 1 d PDU G 8
H23F H 0.5274 0.5975 0.2619 0.185 Uiso 0.596(7) 1 calc PR G 8
H23G H 0.5850 0.5993 0.2639 0.185 Uiso 0.596(7) 1 calc PR G 8
C234 C 0.5569(7) 0.4602(15) 0.2672(4) 0.156(7) Uani 0.596(7) 1 d PDU G 8
H23H H 0.5230 0.4363 0.2679 0.187 Uiso 0.596(7) 1 calc PR G 8
H23I H 0.5685 0.4503 0.2469 0.187 Uiso 0.596(7) 1 calc PR G 8
C235 C 0.5859(8) 0.3956(14) 0.2864(4) 0.152(7) Uani 0.596(7) 1 d PDU G 8
H23J H 0.6209 0.4046 0.2823 0.182 Uiso 0.596(7) 1 calc PR G 8
H23K H 0.5775 0.3263 0.2827 0.182 Uiso 0.596(7) 1 calc PR G 8
C236 C 0.5750(7) 0.4216(12) 0.3170(3) 0.130(6) Uani 0.596(7) 1 d PDU G 8
H23L H 0.6002 0.3922 0.3297 0.156 Uiso 0.596(7) 1 calc PR G 8
H23M H 0.5437 0.3913 0.3224 0.156 Uiso 0.596(7) 1 calc PR G 8
C331 C 0.5233(10) 0.585(2) 0.3117(8) 0.172(10) Uani 0.404(7) 1 d PDU G 9
H33B H 0.5156 0.5911 0.3330 0.206 Uiso 0.404(7) 1 calc PR G 9
C332 C 0.5116(14) 0.679(3) 0.3004(10) 0.247(17) Uani 0.404(7) 1 d PDU G 9
H33C H 0.5363 0.7259 0.3064 0.370 Uiso 0.404(7) 1 calc PR G 9
H33D H 0.4799 0.6992 0.3080 0.370 Uiso 0.404(7) 1 calc PR G 9
H33E H 0.5103 0.6757 0.2789 0.370 Uiso 0.404(7) 1 calc PR G 9
C333 C 0.4964(14) 0.502(3) 0.3030(10) 0.283(18) Uani 0.404(7) 1 d PDU G 9
H33F H 0.5181 0.4460 0.3011 0.425 Uiso 0.404(7) 1 calc PR G 9
H33G H 0.4808 0.5153 0.2841 0.425 Uiso 0.404(7) 1 calc PR G 9
H33H H 0.4716 0.4882 0.3178 0.425 Uiso 0.404(7) 1 calc PR G 9
O331 O 0.5722(11) 0.552(3) 0.3117(8) 0.232(14) Uani 0.404(7) 1 d PDU G 9
H33I H 0.5773 0.5183 0.2967 0.348 Uiso 0.404(7) 1 calc PR G 9
C341 C 0.5566(13) 0.343(2) 0.2334(9) 0.30(2) Uani 0.404(7) 1 d PDU G 10
H34B H 0.5794 0.3242 0.2173 0.360 Uiso 0.404(7) 1 calc PR G 10
C342 C 0.5759(17) 0.291(3) 0.2578(11) 0.34(2) Uani 0.404(7) 1 d PDU G 10
H34C H 0.6010 0.3308 0.2673 0.504 Uiso 0.404(7) 1 calc PR G 10
H34D H 0.5901 0.2292 0.2511 0.504 Uiso 0.404(7) 1 calc PR G 10
H34E H 0.5499 0.2775 0.2719 0.504 Uiso 0.404(7) 1 calc PR G 10
C343 C 0.5106(18) 0.317(3) 0.2215(11) 0.32(3) Uani 0.404(7) 1 d PDU G 10
H34F H 0.5087 0.2454 0.2192 0.487 Uiso 0.404(7) 1 calc PR G 10
H34G H 0.5065 0.3479 0.2023 0.487 Uiso 0.404(7) 1 calc PR G 10
H34H H 0.4848 0.3387 0.2347 0.487 Uiso 0.404(7) 1 calc PR G 10
O341 O 0.5584(9) 0.446(2) 0.2329(7) 0.266(15) Uani 0.404(7) 1 d PDU G 10
H34I H 0.5689 0.4672 0.2490 0.399 Uiso 0.404(7) 1 calc PR G 10

loop_
_atom_site_aniso_label
_atom_site_aniso_U_11
_atom_site_aniso_U_22
_atom_site_aniso_U_33
_atom_site_aniso_U_23
_atom_site_aniso_U_13
_atom_site_aniso_U_12
Zn1 0.0416(3) 0.0237(2) 0.0174(2) -0.0016(2) 0.0062(2) -0.0045(2)
Zn2 0.0264(3) 0.0322(3) 0.0212(2) 0.0033(2) 0.0027(2) 0.0061(2)
Zn3 0.0240(3) 0.0225(2) 0.0412(3) -0.0031(2) -0.0059(2) 0.0032(2)
I1 0.0654(2) 0.02563(15) 0.04252(19) 0.00582(14) 0.00979(17) 0.00404(15)
I2 0.04396(19) 0.0502(2) 0.03292(17) -0.01554(15) -0.00232(14) -0.00527(16)
I3 0.02304(15) 0.0762(3) 0.03247(17) -0.00600(16) -0.00165(13) 0.00455(16)
I4 0.0586(2) 0.02889(17) 0.0566(2) 0.00484(15) 0.01420(18) 0.01375(15)
I5 0.04275(19) 0.04111(19) 0.0533(2) -0.02534(16) -0.01489(16) 0.01280(15)
I6 0.03935(19) 0.0433(2) 0.0787(3) 0.02108(19) 0.00311(19) -0.00682(16)
C1 0.046(3) 0.024(2) 0.022(2) 0.0018(18) 0.000(2) -0.001(2)
C2 0.046(3) 0.026(2) 0.022(2) 0.0044(18) 0.002(2) -0.007(2)
C3 0.044(3) 0.032(2) 0.023(2) 0.0014(19) 0.009(2) -0.008(2)
C4 0.043(3) 0.028(2) 0.027(2) -0.0043(19) 0.007(2) -0.010(2)
C5 0.027(2) 0.026(2) 0.0153(19) 0.0036(16) -0.0033(16) -0.0026(17)
C6 0.026(2) 0.026(2) 0.0175(19) 0.0015(16) -0.0046(16) -0.0020(17)
C7 0.028(2) 0.027(2) 0.031(2) 0.0059(19) 0.0038(19) -0.0037(18)
C8 0.031(2) 0.031(2) 0.026(2) -0.0006(18) 0.0039(19) -0.0025(19)
C9 0.047(3) 0.029(2) 0.027(2) -0.0010(19) 0.002(2) -0.012(2)
C10 0.051(3) 0.026(2) 0.025(2) 0.0034(18) 0.003(2) -0.011(2)
C11 0.027(2) 0.020(2) 0.023(2) 0.0027(16) -0.0021(17) 0.0012(17)
C12 0.025(2) 0.023(2) 0.024(2) 0.0034(17) -0.0028(17) -0.0009(17)
C13 0.062(3) 0.023(2) 0.026(2) -0.0066(19) 0.017(2) 0.000(2)
C14 0.057(3) 0.022(2) 0.031(2) -0.0034(19) 0.012(2) -0.003(2)
C15 0.049(3) 0.021(2) 0.024(2) -0.0009(18) 0.011(2) 0.000(2)
C16 0.054(3) 0.022(2) 0.020(2) -0.0014(17) 0.010(2) 0.001(2)
C17 0.026(2) 0.020(2) 0.021(2) -0.0002(16) 0.0016(17) -0.0011(16)
C18 0.022(2) 0.023(2) 0.019(2) 0.0002(16) -0.0001(16) -0.0008(16)
C21 0.033(2) 0.040(3) 0.024(2) -0.004(2) 0.0102(19) -0.005(2)
C22 0.027(2) 0.034(2) 0.027(2) -0.0014(19) 0.0013(18) -0.0057(19)
C23 0.036(2) 0.019(2) 0.020(2) 0.0034(16) -0.0025(18) -0.0027(18)
C24 0.030(2) 0.020(2) 0.020(2) -0.0019(16) -0.0006(17) -0.0001(17)
C25 0.030(2) 0.0148(18) 0.020(2) 0.0029(15) 0.0025(17) 0.0001(16)
C26 0.028(2) 0.0108(17) 0.021(2) 0.0038(15) -0.0008(17) -0.0020(15)
C27 0.023(2) 0.022(2) 0.022(2) 0.0033(16) -0.0036(17) 0.0004(16)
C28 0.025(2) 0.022(2) 0.0171(19) 0.0019(16) 0.0000(16) -0.0008(17)
C29 0.031(2) 0.028(2) 0.0152(19) -0.0020(16) -0.0014(17) 0.0015(18)
C30 0.025(2) 0.022(2) 0.021(2) 0.0004(16) -0.0027(17) 0.0034(17)
C31 0.023(2) 0.0121(17) 0.0203(19) 0.0031(15) 0.0015(16) 0.0001(15)
C32 0.025(2) 0.0129(18) 0.0213(19) 0.0039(15) -0.0011(17) -0.0019(16)
C33 0.030(2) 0.036(3) 0.025(2) 0.0012(19) -0.0009(19) -0.007(2)
C34 0.024(2) 0.045(3) 0.022(2) -0.003(2) 0.0013(18) -0.007(2)
C35 0.027(2) 0.064(4) 0.031(3) -0.010(2) 0.004(2) 0.003(2)
C36 0.027(2) 0.061(3) 0.028(2) -0.012(2) -0.001(2) 0.005(2)
C37 0.022(2) 0.0157(19) 0.025(2) -0.0030(16) 0.0009(16) 0.0007(16)
C38 0.026(2) 0.0124(18) 0.022(2) 0.0026(15) 0.0010(16) 0.0021(16)
N1 0.0272(19) 0.0282(19) 0.0184(17) 0.0020(14) -0.0034(14) 0.0020(15)
N2 0.0238(18) 0.0255(18) 0.0264(19) 0.0038(15) -0.0020(15) -0.0045(15)
N3 0.041(2) 0.0232(18) 0.0188(18) -0.0002(14) 0.0077(16) 0.0001(16)
N4 0.033(2) 0.0215(18) 0.0179(17) 0.0014(14) -0.0006(15) -0.0025(15)
N5 0.0261(18) 0.0215(18) 0.0225(18) 0.0036(14) 0.0014(14) -0.0007(14)
N6 0.0294(19) 0.0236(18) 0.0200(17) 0.0028(14) 0.0022(15) -0.0008(15)
N21 0.038(2) 0.0248(18) 0.0175(17) -0.0015(14) 0.0061(15) -0.0063(16)
N22 0.0259(18) 0.0214(17) 0.0186(17) 0.0020(13) 0.0025(14) 0.0027(14)
N23 0.0230(18) 0.0235(18) 0.030(2) -0.0002(15) -0.0017(15) 0.0039(15)
N24 0.0254(18) 0.0153(15) 0.0158(16) 0.0024(13) -0.0001(13) 0.0001(13)
N25 0.0252(18) 0.0149(16) 0.0184(17) -0.0007(13) 0.0010(14) 0.0014(13)
N26 0.0272(18) 0.0142(15) 0.0186(16) 0.0011(13) 0.0030(14) -0.0003(13)
C101 0.079(6) 0.003(7) 0.049(7) 0.007(7) 0.020(5) 0.005(7)
C102 0.074(6) 0.018(7) 0.032(6) 0.021(6) 0.003(5) 0.019(6)
C103 0.080(8) 0.025(7) 0.027(6) 0.013(5) -0.001(6) 0.004(8)
C104 0.072(9) 0.027(7) 0.044(6) 0.011(6) 0.009(7) -0.015(12)
C105 0.094(9) 0.007(5) 0.047(7) 0.001(6) 0.006(6) 0.002(8)
C106 0.076(6) 0.009(7) 0.041(6) 0.005(7) 0.012(5) 0.005(8)
C107 0.070(6) 0.021(8) 0.052(7) 0.004(9) 0.013(5) -0.007(7)
C108 0.066(7) 0.044(9) 0.085(11) 0.010(13) 0.014(7) 0.000(8)
C109 0.075(8) 0.044(8) 0.083(13) -0.002(12) 0.022(7) -0.012(8)
C110 0.080(9) 0.044(11) 0.078(11) 0.014(13) 0.032(9) -0.001(11)
C111 0.073(8) 0.024(9) 0.066(9) 0.008(11) 0.027(7) -0.007(8)
C112 0.081(6) 0.005(7) 0.044(6) 0.013(7) 0.007(5) 0.011(7)
C113 0.070(6) 0.019(10) 0.047(7) 0.001(7) 0.014(5) 0.009(9)
C114 0.078(10) 0.027(9) 0.039(6) 0.011(6) 0.012(6) 0.014(11)
C115 0.084(12) 0.036(8) 0.059(7) 0.007(7) 0.001(8) -0.004(14)
C116 0.056(9) 0.030(8) 0.078(9) 0.008(10) 0.007(7) 0.006(10)
C117 0.069(7) 0.014(9) 0.065(7) 0.012(6) 0.019(6) 0.005(7)
C118 0.071(6) 0.022(9) 0.044(6) 0.011(6) 0.017(5) -0.018(8)
O101 0.059(5) 0.044(5) 0.037(4) 0.010(4) 0.008(4) 0.017(4)
C121 0.061(5) 0.014(7) 0.063(6) 0.014(6) 0.003(5) 0.022(6)
C122 0.062(6) 0.031(13) 0.097(9) 0.026(9) 0.013(6) 0.017(7)
C123 0.031(6) 0.036(10) 0.125(11) 0.033(12) 0.006(6) 0.005(6)
C124 0.040(7) 0.034(7) 0.092(10) 0.016(11) -0.019(7) 0.006(8)
C125 0.046(7) 0.029(7) 0.057(7) 0.005(7) -0.006(5) -0.007(8)
C126 0.050(5) 0.009(6) 0.042(6) 0.015(5) -0.005(4) -0.011(5)
C127 0.059(5) 0.026(8) 0.039(6) -0.002(7) 0.004(4) -0.003(7)
C128 0.073(7) 0.018(8) 0.046(6) 0.001(6) 0.017(5) 0.004(8)
C129 0.067(7) 0.032(7) 0.077(10) -0.013(10) 0.022(7) -0.001(7)
C130 0.051(7) 0.028(6) 0.091(13) 0.006(12) 0.006(6) 0.011(6)
C131 0.051(6) 0.035(7) 0.073(10) 0.006(11) 0.003(6) -0.007(6)
C132 0.058(5) 0.016(7) 0.052(6) 0.006(9) -0.001(5) 0.004(6)
C133 0.081(6) 0.020(9) 0.039(6) 0.006(7) 0.002(5) -0.006(9)
C134 0.104(10) 0.038(10) 0.075(8) 0.014(9) -0.022(8) -0.008(11)
C135 0.149(14) 0.032(8) 0.053(7) 0.002(7) -0.036(10) -0.027(14)
C136 0.141(14) 0.025(8) 0.055(8) 0.005(8) 0.017(10) -0.015(18)
C137 0.108(9) 0.021(7) 0.053(7) 0.032(6) 0.013(6) 0.005(8)
C138 0.081(6) 0.021(9) 0.049(5) 0.021(6) 0.010(5) 0.004(8)
O121 0.143(10) 0.055(6) 0.144(9) 0.036(7) 0.075(8) 0.022(7)
C201 0.057(4) 0.136(6) 0.038(3) 0.026(4) -0.007(3) 0.003(4)
C202 0.075(4) 0.082(4) 0.045(4) 0.026(3) 0.000(3) -0.006(3)
C203 0.059(4) 0.102(5) 0.045(3) 0.030(4) 0.005(3) 0.011(4)
C204 0.063(4) 0.092(5) 0.046(3) -0.010(3) 0.002(3) -0.005(4)
C205 0.079(5) 0.118(6) 0.047(4) -0.029(4) -0.003(4) 0.009(4)
C206 0.065(4) 0.118(5) 0.046(4) -0.001(4) -0.005(3) 0.026(4)
C211 0.040(3) 0.087(5) 0.066(4) -0.015(3) 0.002(3) -0.007(3)
C212 0.067(4) 0.062(4) 0.055(4) -0.002(3) -0.007(3) 0.003(3)
C213 0.049(4) 0.079(4) 0.071(4) -0.025(3) -0.013(3) 0.018(3)
C214 0.082(5) 0.063(4) 0.094(5) -0.017(4) 0.038(4) -0.002(4)
C215 0.126(6) 0.081(5) 0.058(4) 0.010(4) 0.016(4) 0.049(5)
C216 0.128(7) 0.124(6) 0.047(4) -0.025(4) -0.025(4) 0.051(6)
C221 0.124(15) 0.142(17) 0.172(16) -0.022(12) 0.000(13) 0.041(13)
C222 0.164(17) 0.169(19) 0.160(16) -0.027(14) 0.011(15) 0.049(15)
C223 0.207(18) 0.189(19) 0.143(14) -0.014(14) -0.002(15) 0.085(16)
C224 0.204(19) 0.158(18) 0.144(16) -0.008(12) -0.003(14) 0.100(15)
C225 0.161(14) 0.104(13) 0.119(13) -0.047(10) -0.040(12) 0.054(12)
C226 0.153(15) 0.108(15) 0.130(14) -0.038(11) -0.050(12) 0.040(12)
C301 0.116(11) 0.53(3) 0.235(17) 0.171(18) 0.074(12) 0.129(14)
C302 0.130(14) 0.77(5) 0.213(17) -0.05(2) 0.002(12) 0.12(2)
C303 0.142(14) 0.47(3) 0.55(3) 0.32(3) 0.07(2) 0.103(18)
O301 0.293(14) 0.299(15) 0.194(11) 0.062(10) 0.066(10) 0.158(12)
C311 0.149(17) 0.135(17) 0.118(19) -0.064(15) -0.028(17) 0.042(13)
C313 0.15(2) 0.24(4) 0.11(3) -0.10(3) -0.05(3) 0.05(2)
C312 0.18(3) 0.09(2) 0.14(3) -0.064(19) 0.01(2) -0.02(2)
O311 0.115(18) 0.086(18) 0.17(3) -0.036(18) 0.015(18) 0.001(13)
C321 0.141(15) 0.167(18) 0.16(2) -0.029(17) -0.026(17) 0.022(16)
C322 0.15(2) 0.21(3) 0.16(4) -0.08(3) -0.03(3) 0.04(3)
C323 0.050(16) 0.14(2) 0.10(2) 0.016(19) 0.009(16) -0.010(14)
O321 0.130(14) 0.121(19) 0.17(2) -0.074(17) 0.018(17) 0.004(14)
C231 0.093(9) 0.127(10) 0.043(6) -0.016(6) -0.010(6) -0.037(8)
C232 0.167(16) 0.244(14) 0.095(10) -0.034(10) -0.051(12) 0.113(14)
C233 0.149(13) 0.246(15) 0.066(7) -0.007(10) -0.021(10) 0.096(14)
C234 0.109(13) 0.243(17) 0.117(12) -0.026(12) 0.037(10) 0.008(13)
C235 0.148(16) 0.161(14) 0.147(14) -0.051(11) 0.014(12) 0.012(12)
C236 0.114(13) 0.146(10) 0.130(11) -0.048(10) -0.003(10) -0.020(11)
C331 0.168(18) 0.234(19) 0.113(17) -0.025(16) -0.052(16) 0.015(16)
C332 0.22(3) 0.29(3) 0.23(4) 0.06(3) -0.05(3) 0.05(3)
C333 0.30(3) 0.31(3) 0.23(4) -0.12(3) -0.05(4) -0.05(3)
O331 0.211(19) 0.26(3) 0.22(3) -0.06(3) -0.01(2) 0.081(19)
C341 0.19(3) 0.43(4) 0.28(4) -0.12(3) 0.15(3) 0.00(3)
C342 0.24(4) 0.44(4) 0.33(5) -0.11(4) 0.12(4) 0.02(4)
C343 0.36(6) 0.31(5) 0.31(5) -0.05(4) 0.04(4) -0.16(4)
O341 0.113(17) 0.44(4) 0.24(3) -0.11(3) -0.015(17) -0.12(2)

loop_
_atom_type_symbol
_atom_type_description
_atom_type_scat_dispersion_real
_atom_type_scat_dispersion_imag
_atom_type_scat_source
C C 0.0033 0.0016 'International Tables Vol C Tables 4.2.6.8 and 6.1.1.4'
H H 0.0000 0.0000 'International Tables Vol C Tables 4.2.6.8 and 6.1.1.4'
N N 0.0061 0.0033 'International Tables Vol C Tables 4.2.6.8 and 6.1.1.4'
O O 0.0106 0.0060 'International Tables Vol C Tables 4.2.6.8 and 6.1.1.4'
Zn Zn 0.2839 1.4301 'International Tables Vol C Tables 4.2.6.8 and 6.1.1.4'
I I -0.4742 1.8119 'International Tables Vol C Tables 4.2.6.8 and 6.1.1.4'

loop_
_geom_angle_atom_site_label_1
_geom_angle_atom_site_label_2
_geom_angle_atom_site_label_3
_geom_angle
_geom_angle_site_symmetry_1
_geom_angle_site_symmetry_3
N3 Zn1 N21 104.05(14) . .
N3 Zn1 I2 110.65(11) . .
N21 Zn1 I2 109.52(11) . .
N3 Zn1 I1 105.84(10) . .
N21 Zn1 I1 108.17(11) . .
I2 Zn1 I1 117.70(2) . .
N1 Zn2 N22 99.82(13) 2_664 .
N1 Zn2 I3 108.67(10) 2_664 .
N22 Zn2 I3 105.42(10) . .
N1 Zn2 I4 107.42(10) 2_664 .
N22 Zn2 I4 105.71(10) . .
I3 Zn2 I4 126.55(2) . .
N2 Zn3 N23 102.44(14) 3_655 .
N2 Zn3 I6 108.01(10) 3_655 .
N23 Zn3 I6 105.77(10) . .
N2 Zn3 I5 107.38(10) 3_655 .
N23 Zn3 I5 108.28(10) . .
I6 Zn3 I5 123.10(3) . .
N1 C1 C2 122.6(4) . .
C1 C2 C5 119.0(4) . .
N1 C3 C4 122.4(4) . .
C5 C4 C3 119.4(4) . .
C4 C5 C2 118.3(4) . .
C4 C5 C6 121.2(4) . .
C2 C5 C6 120.5(4) . .
N4 C6 N6 125.7(4) . .
N4 C6 C5 117.7(4) . .
N6 C6 C5 116.6(4) . .
N2 C7 C8 122.5(4) . .
C7 C8 C11 118.9(4) . .
N2 C9 C10 122.8(4) . .
C11 C10 C9 119.0(4) . .
C10 C11 C8 118.8(4) . .
C10 C11 C12 120.5(4) . .
C8 C11 C12 120.6(4) . .
N5 C12 N4 125.6(4) . .
N5 C12 C11 116.7(4) . .
N4 C12 C11 117.6(4) . .
N3 C13 C14 122.2(4) . .
C17 C14 C13 119.4(4) . .
N3 C15 C16 122.5(4) . .
C17 C16 C15 119.3(4) . .
C14 C17 C16 118.2(4) . .
C14 C17 C18 121.7(4) . .
C16 C17 C18 120.1(4) . .
N5 C18 N6 124.9(4) . .
N5 C18 C17 118.4(4) . .
N6 C18 C17 116.7(4) . .
N21 C21 C22 122.8(4) . .
C25 C22 C21 118.9(4) . .
N21 C23 C24 122.1(4) . .
C23 C24 C25 119.5(4) . .
C22 C25 C24 118.3(4) . .
C22 C25 C26 121.9(4) . .
C24 C25 C26 119.7(4) . .
N24 C26 N26 124.9(4) . .
N24 C26 C25 116.5(4) . .
N26 C26 C25 118.6(4) . .
N22 C27 C28 122.4(4) . .
C27 C28 C31 119.6(4) . .
N22 C29 C30 122.9(4) . .
C29 C30 C31 118.9(4) . .
C28 C31 C30 118.2(4) . .
C28 C31 C32 120.9(4) . .
C30 C31 C32 120.8(4) . .
N25 C32 N24 125.2(4) . .
N25 C32 C31 118.1(3) . .
N24 C32 C31 116.6(3) . .
N23 C33 C34 123.1(4) . .
C33 C34 C37 119.7(4) . .
N23 C35 C36 122.7(4) . .
C37 C36 C35 119.6(4) . .
C36 C37 C34 117.5(4) . .
C36 C37 C38 122.0(4) . .
C34 C37 C38 120.5(4) . .
N25 C38 N26 125.0(4) . .
N25 C38 C37 117.0(4) . .
N26 C38 C37 118.0(4) . .
C3 N1 C1 118.3(4) . .
C3 N1 Zn2 120.7(3) . 2_665
C1 N1 Zn2 120.7(3) . 2_665
C9 N2 C7 118.0(4) . .
C9 N2 Zn3 120.5(3) . 3_645
C7 N2 Zn3 121.4(3) . 3_645
C13 N3 C15 118.3(4) . .
C13 N3 Zn1 124.0(3) . .
C15 N3 Zn1 117.6(3) . .
C6 N4 C12 114.3(4) . .
C18 N5 C12 114.7(4) . .
C6 N6 C18 114.7(4) . .
C21 N21 C23 118.3(4) . .
C21 N21 Zn1 120.9(3) . .
C23 N21 Zn1 120.2(3) . .
C27 N22 C29 118.0(3) . .
C27 N22 Zn2 121.2(3) . .
C29 N22 Zn2 120.6(3) . .
C33 N23 C35 117.4(4) . .
C33 N23 Zn3 120.7(3) . .
C35 N23 Zn3 121.8(3) . .
C32 N24 C26 114.9(3) . .
C32 N25 C38 115.3(3) . .
C26 N26 C38 114.7(3) . .
C106 C101 C102 118.9(6) . .
C106 C101 C118 118.4(8) . .
C102 C101 C118 122.4(8) . .
C103 C102 O101 115.8(9) . .
C103 C102 C101 120.7(7) . .
O101 C102 C101 123.0(9) . .
C102 C103 C104 120.7(7) . .
C103 C104 C105 119.1(6) . .
C104 C105 C106 120.1(7) . .
C101 C106 C105 120.3(6) . .
C101 C106 C107 120.4(6) . .
C105 C106 C107 119.1(8) . .
C112 C107 C108 119.5(6) . .
C112 C107 C106 119.9(6) . .
C108 C107 C106 120.6(8) . .
C109 C108 C107 120.0(7) . .
C108 C109 C110 120.4(7) . .
C111 C110 C109 119.7(7) . .
C110 C111 C112 119.9(7) . .
C107 C112 C113 119.5(6) . .
C107 C112 C111 120.0(7) . .
C113 C112 C111 120.4(8) . .
C118 C113 C114 120.8(6) . .
C118 C113 C112 121.0(7) . .
C114 C113 C112 117.4(9) . .
C113 C114 C115 119.8(7) . .
C116 C115 C114 119.4(7) . .
C117 C116 C115 120.0(7) . .
C116 C117 C118 121.3(7) . .
C113 C118 C117 118.5(6) . .
C113 C118 C101 117.8(8) . .
C117 C118 C101 123.2(9) . .
C122 C121 C126 117.5(11) . .
C122 C121 C138 122.6(12) . .
C126 C121 C138 119.4(10) . .
C123 C122 C121 124.0(13) . .
C123 C122 O121 120.0(14) . .
C121 C122 O121 115.7(14) . .
C122 C123 C124 118.8(13) . .
C123 C124 C125 120.2(12) . .
C124 C125 C126 118.8(12) . .
C121 C126 C125 120.6(11) . .
C121 C126 C127 121.1(10) . .
C125 C126 C127 118.3(11) . .
C132 C127 C128 120.6(11) . .
C132 C127 C126 118.6(10) . .
C128 C127 C126 120.6(11) . .
C129 C128 C127 119.1(12) . .
C128 C129 C130 121.9(13) . .
C131 C130 C129 118.2(12) . .
C130 C131 C132 121.6(12) . .
C127 C132 C131 118.5(11) . .
C127 C132 C133 120.2(10) . .
C131 C132 C133 121.2(12) . .
C138 C133 C134 121.0(12) . .
C138 C133 C132 123.7(10) . .
C134 C133 C132 115.3(12) . .
C135 C134 C133 118.8(13) . .
C136 C135 C134 117.3(13) . .
C137 C136 C135 123.4(15) . .
C136 C137 C138 121.2(14) . .
C133 C138 C137 118.0(12) . .
C133 C138 C121 116.2(11) . .
C137 C138 C121 125.6(13) . .
C206 C201 C202 112.4(6) . .
C201 C202 C203 110.0(6) . .
C204 C203 C202 112.1(5) . .
C205 C204 C203 112.1(6) . .
C206 C205 C204 111.8(6) . .
C201 C206 C205 110.9(6) . .
C212 C211 C216 112.7(6) . .
C211 C212 C213 111.6(6) . .
C214 C213 C212 112.3(6) . .
C215 C214 C213 110.4(6) . .
C214 C215 C216 111.8(6) . .
C215 C216 C211 110.7(6) . .
C222 C221 C226 115.7(18) . .
C221 C222 C223 106.4(17) . .
C224 C223 C222 113.9(18) . .
C225 C224 C223 111.8(18) . .
C224 C225 C226 106.4(17) . .
C221 C226 C225 113.1(16) . .
O301 C301 C302 121.0(11) . .
O301 C301 C303 112.5(10) . .
C302 C301 C303 118.6(14) . .
O311 C311 C313 119(3) . .
O311 C311 C312 107(2) . .
C313 C311 C312 122(3) . .
C323 C321 C322 123(3) . .
C323 C321 O321 110(2) . .
C322 C321 O321 122(3) . .
C232 C231 C236 125.0(13) . .
C231 C232 C233 109.3(13) . .
C234 C233 C232 118.9(15) . .
C235 C234 C233 120.4(16) . .
C234 C235 C236 107.8(14) . .
C235 C236 C231 116.3(14) . .
O331 C331 C333 104(2) . .
O331 C331 C332 120(3) . .
C333 C331 C332 120(2) . .
C342 C341 O341 120(3) . .
C342 C341 C343 121(3) . .
O341 C341 C343 106(2) . .

loop_
_geom_bond_atom_site_label_1
_geom_bond_atom_site_label_2
_geom_bond_distance
_geom_bond_site_symmetry_2
Zn1 N3 2.042(4) .
Zn1 N21 2.047(3) .
Zn1 I2 2.5430(8) .
Zn1 I1 2.5572(7) .
Zn2 N1 2.068(3) 2_664
Zn2 N22 2.073(3) .
Zn2 I3 2.5313(7) .
Zn2 I4 2.5437(8) .
Zn3 N2 2.057(4) 3_655
Zn3 N23 2.063(4) .
Zn3 I6 2.5265(7) .
Zn3 I5 2.5464(8) .
C1 N1 1.331(5) .
C1 C2 1.386(6) .
C2 C5 1.379(6) .
C3 N1 1.333(6) .
C3 C4 1.380(6) .
C4 C5 1.377(6) .
C5 C6 1.484(6) .
C6 N4 1.327(5) .
C6 N6 1.336(5) .
C7 N2 1.340(6) .
C7 C8 1.380(6) .
C8 C11 1.386(6) .
C9 N2 1.339(6) .
C9 C10 1.380(6) .
C10 C11 1.375(6) .
C11 C12 1.489(6) .
C12 N5 1.335(5) .
C12 N4 1.337(5) .
C13 N3 1.329(6) .
C13 C14 1.386(6) .
C14 C17 1.376(6) .
C15 N3 1.332(5) .
C15 C16 1.383(6) .
C16 C17 1.374(6) .
C17 C18 1.473(6) .
C18 N5 1.332(5) .
C18 N6 1.341(5) .
C21 N21 1.334(6) .
C21 C22 1.381(6) .
C22 C25 1.378(6) .
C23 N21 1.338(5) .
C23 C24 1.377(6) .
C24 C25 1.383(6) .
C25 C26 1.470(6) .
C26 N24 1.339(5) .
C26 N26 1.341(5) .
C27 N22 1.338(5) .
C27 C28 1.373(6) .
C28 C31 1.381(5) .
C29 N22 1.342(5) .
C29 C30 1.372(6) .
C30 C31 1.387(5) .
C31 C32 1.482(5) .
C32 N25 1.328(5) .
C32 N24 1.334(5) .
C33 N23 1.328(6) .
C33 C34 1.374(6) .
C34 C37 1.377(6) .
C35 N23 1.333(6) .
C35 C36 1.383(7) .
C36 C37 1.375(6) .
C37 C38 1.471(6) .
C38 N25 1.333(5) .
C38 N26 1.341(5) .
N1 Zn2 2.068(3) 2_665
N2 Zn3 2.057(4) 3_645
C101 C106 1.387(7) .
C101 C102 1.406(7) .
C101 C118 1.443(7) .
C102 C103 1.372(8) .
C102 O101 1.384(13) .
C103 C104 1.396(8) .
C104 C105 1.393(8) .
C105 C106 1.407(7) .
C106 C107 1.415(7) .
C107 C112 1.385(7) .
C107 C108 1.404(8) .
C108 C109 1.383(8) .
C109 C110 1.395(8) .
C110 C111 1.387(8) .
C111 C112 1.404(8) .
C112 C113 1.408(7) .
C113 C118 1.387(7) .
C113 C114 1.395(7) .
C114 C115 1.398(8) .
C115 C116 1.400(8) .
C116 C117 1.368(8) .
C117 C118 1.405(8) .
C121 C122 1.400(14) .
C121 C126 1.413(13) .
C121 C138 1.521(12) .
C122 C123 1.338(15) .
C122 O121 1.433(16) .
C123 C124 1.417(15) .
C124 C125 1.416(14) .
C125 C126 1.403(13) .
C126 C127 1.472(12) .
C127 C132 1.394(12) .
C127 C128 1.421(13) .
C128 C129 1.373(14) .
C129 C130 1.411(15) .
C130 C131 1.388(15) .
C131 C132 1.419(14) .
C132 C133 1.447(13) .
C133 C138 1.397(14) .
C133 C134 1.440(14) .
C134 C135 1.426(16) .
C135 C136 1.408(16) .
C136 C137 1.338(16) .
C137 C138 1.416(14) .
C201 C206 1.495(10) .
C201 C202 1.531(9) .
C202 C203 1.516(9) .
C203 C204 1.526(9) .
C204 C205 1.513(9) .
C205 C206 1.510(9) .
C211 C212 1.491(8) .
C211 C216 1.511(11) .
C212 C213 1.486(9) .
C213 C214 1.482(10) .
C214 C215 1.474(11) .
C215 C216 1.505(12) .
C221 C222 1.532(18) .
C221 C226 1.494(18) .
C222 C223 1.507(18) .
C223 C224 1.555(18) .
C224 C225 1.495(18) .
C225 C226 1.515(17) .
C301 O301 1.396(11) .
C301 C302 1.410(13) .
C301 C303 1.406(13) .
C311 O311 1.417(16) .
C311 C313 1.424(16) .
C311 C312 1.431(16) .
C321 C323 1.412(15) .
C321 C322 1.420(15) .
C321 O321 1.425(15) .
C231 C232 1.532(17) .
C231 C236 1.488(16) .
C232 C233 1.464(16) .
C233 C234 1.532(17) .
C234 C235 1.477(16) .
C235 C236 1.474(15) .
C331 O331 1.421(15) .
C331 C333 1.409(15) .
C331 C332 1.419(15) .
C341 C342 1.420(16) .
C341 O341 1.422(16) .
C341 C343 1.428(16) .

loop_
_geom_torsion_atom_site_label_1
_geom_torsion_atom_site_label_2
_geom_torsion_atom_site_label_3
_geom_torsion_atom_site_label_4
_geom_torsion
_geom_torsion_site_symmetry_1
_geom_torsion_site_symmetry_4
N1 C1 C2 C5 0.2(7) . .
N1 C3 C4 C5 0.6(8) . .
C3 C4 C5 C2 -2.2(7) . .
C3 C4 C5 C6 179.7(4) . .
C1 C2 C5 C4 1.8(7) . .
C1 C2 C5 C6 179.9(4) . .
C4 C5 C6 N4 -3.3(6) . .
C2 C5 C6 N4 178.7(4) . .
C4 C5 C6 N6 175.2(4) . .
C2 C5 C6 N6 -2.8(6) . .
N2 C7 C8 C11 -0.9(7) . .
N2 C9 C10 C11 0.0(8) . .
C9 C10 C11 C8 1.0(7) . .
C9 C10 C11 C12 -175.2(4) . .
C7 C8 C11 C10 -0.5(7) . .
C7 C8 C11 C12 175.7(4) . .
C10 C11 C12 N5 -4.1(6) . .
C8 C11 C12 N5 179.7(4) . .
C10 C11 C12 N4 172.8(4) . .
C8 C11 C12 N4 -3.3(6) . .
N3 C13 C14 C17 -0.3(8) . .
N3 C15 C16 C17 -1.0(8) . .
C13 C14 C17 C16 1.6(7) . .
C13 C14 C17 C18 -178.7(4) . .
C15 C16 C17 C14 -1.0(7) . .
C15 C16 C17 C18 179.4(4) . .
C14 C17 C18 N5 -4.2(6) . .
C16 C17 C18 N5 175.4(4) . .
C14 C17 C18 N6 176.8(4) . .
C16 C17 C18 N6 -3.5(6) . .
N21 C21 C22 C25 -1.5(7) . .
N21 C23 C24 C25 -1.9(6) . .
C21 C22 C25 C24 2.3(6) . .
C21 C22 C25 C26 -174.8(4) . .
C23 C24 C25 C22 -0.7(6) . .
C23 C24 C25 C26 176.4(4) . .
C22 C25 C26 N24 165.1(4) . .
C24 C25 C26 N24 -11.9(5) . .
C22 C25 C26 N26 -13.6(6) . .
C24 C25 C26 N26 169.4(4) . .
N22 C27 C28 C31 -0.6(6) . .
N22 C29 C30 C31 -0.9(6) . .
C27 C28 C31 C30 -0.6(6) . .
C27 C28 C31 C32 179.1(4) . .
C29 C30 C31 C28 1.3(6) . .
C29 C30 C31 C32 -178.3(4) . .
C28 C31 C32 N25 -178.7(4) . .
C30 C31 C32 N25 1.0(5) . .
C28 C31 C32 N24 0.3(5) . .
C30 C31 C32 N24 180.0(4) . .
N23 C33 C34 C37 -0.2(7) . .
N23 C35 C36 C37 0.1(8) . .
C35 C36 C37 C34 0.5(7) . .
C35 C36 C37 C38 -178.0(4) . .
C33 C34 C37 C36 -0.4(7) . .
C33 C34 C37 C38 178.1(4) . .
C36 C37 C38 N25 167.8(4) . .
C34 C37 C38 N25 -10.7(6) . .
C36 C37 C38 N26 -12.7(6) . .
C34 C37 C38 N26 168.8(4) . .
C4 C3 N1 C1 1.4(7) . .
C4 C3 N1 Zn2 -173.1(4) . 2_665
C2 C1 N1 C3 -1.8(7) . .
C2 C1 N1 Zn2 172.8(4) . 2_665
C10 C9 N2 C7 -1.3(7) . .
C10 C9 N2 Zn3 176.0(4) . 3_645
C8 C7 N2 C9 1.8(7) . .
C8 C7 N2 Zn3 -175.5(3) . 3_645
C14 C13 N3 C15 -1.7(8) . .
C14 C13 N3 Zn1 176.0(4) . .
C16 C15 N3 C13 2.4(7) . .
C16 C15 N3 Zn1 -175.4(4) . .
N21 Zn1 N3 C13 27.6(4) . .
I2 Zn1 N3 C13 -90.0(4) . .
I1 Zn1 N3 C13 141.5(4) . .
N21 Zn1 N3 C15 -154.7(3) . .
I2 Zn1 N3 C15 87.7(4) . .
I1 Zn1 N3 C15 -40.8(4) . .
N6 C6 N4 C12 -0.6(6) . .
C5 C6 N4 C12 177.8(4) . .
N5 C12 N4 C6 1.1(6) . .
C11 C12 N4 C6 -175.5(4) . .
N6 C18 N5 C12 2.3(6) . .
C17 C18 N5 C12 -176.6(4) . .
N4 C12 N5 C18 -1.9(6) . .
C11 C12 N5 C18 174.8(4) . .
N4 C6 N6 C18 0.9(6) . .
C5 C6 N6 C18 -177.5(4) . .
N5 C18 N6 C6 -1.8(6) . .
C17 C18 N6 C6 177.0(4) . .
C22 C21 N21 C23 -1.0(7) . .
C22 C21 N21 Zn1 169.9(3) . .
C24 C23 N21 C21 2.7(6) . .
C24 C23 N21 Zn1 -168.3(3) . .
N3 Zn1 N21 C21 72.7(4) . .
I2 Zn1 N21 C21 -169.0(3) . .
I1 Zn1 N21 C21 -39.5(3) . .
N3 Zn1 N21 C23 -116.6(3) . .
I2 Zn1 N21 C23 1.8(3) . .
I1 Zn1 N21 C23 131.2(3) . .
C28 C27 N22 C29 1.1(6) . .
C28 C27 N22 Zn2 -174.4(3) . .
C30 C29 N22 C27 -0.3(6) . .
C30 C29 N22 Zn2 175.3(3) . .
N1 Zn2 N22 C27 -135.2(3) 2_664 .
I3 Zn2 N22 C27 -22.6(3) . .
I4 Zn2 N22 C27 113.4(3) . .
N1 Zn2 N22 C29 49.4(3) 2_664 .
I3 Zn2 N22 C29 162.1(3) . .
I4 Zn2 N22 C29 -61.9(3) . .
C34 C33 N23 C35 0.8(7) . .
C34 C33 N23 Zn3 -175.5(4) . .
C36 C35 N23 C33 -0.7(8) . .
C36 C35 N23 Zn3 175.5(4) . .
N2 Zn3 N23 C33 -95.5(3) 3_655 .
I6 Zn3 N23 C33 151.5(3) . .
I5 Zn3 N23 C33 17.8(4) . .
N2 Zn3 N23 C35 88.5(4) 3_655 .
I6 Zn3 N23 C35 -24.6(4) . .
I5 Zn3 N23 C35 -158.3(4) . .
N25 C32 N24 C26 -0.7(5) . .
C31 C32 N24 C26 -179.6(3) . .
N26 C26 N24 C32 1.5(5) . .
C25 C26 N24 C32 -177.1(3) . .
N24 C32 N25 C38 -0.1(5) . .
C31 C32 N25 C38 178.8(3) . .
N26 C38 N25 C32 0.1(6) . .
C37 C38 N25 C32 179.6(3) . .
N24 C26 N26 C38 -1.4(5) . .
C25 C26 N26 C38 177.2(3) . .
N25 C38 N26 C26 0.6(5) . .
C37 C38 N26 C26 -178.9(3) . .
C106 C101 C102 C103 -6(5) . .
C118 C101 C102 C103 168(3) . .
C106 C101 C102 O101 -177(3) . .
C118 C101 C102 O101 -4(5) . .
O101 C102 C103 C104 179(2) . .
C101 C102 C103 C104 7(4) . .
C102 C103 C104 C105 -4(4) . .
C103 C104 C105 C106 0(5) . .
C102 C101 C106 C105 2(6) . .
C118 C101 C106 C105 -172(4) . .
C102 C101 C106 C107 -172(4) . .
C118 C101 C106 C107 13(7) . .
C104 C105 C106 C101 1(6) . .
C104 C105 C106 C107 176(4) . .
C101 C106 C107 C112 0(8) . .
C105 C106 C107 C112 -175(4) . .
C101 C106 C107 C108 180(5) . .
C105 C106 C107 C108 5(7) . .
C112 C107 C108 C109 6(7) . .
C106 C107 C108 C109 -174(5) . .
C107 C108 C109 C110 0(6) . .
C108 C109 C110 C111 -4(5) . .
C109 C110 C111 C112 3(5) . .
C108 C107 C112 C113 175(4) . .
C106 C107 C112 C113 -5(6) . .
C108 C107 C112 C111 -7(6) . .
C106 C107 C112 C111 173(4) . .
C110 C111 C112 C107 3(6) . .
C110 C111 C112 C113 -179(3) . .
C107 C112 C113 C118 -2(5) . .
C111 C112 C113 C118 179(3) . .
C107 C112 C113 C114 -172(4) . .
C111 C112 C113 C114 10(5) . .
C118 C113 C114 C115 3(5) . .
C112 C113 C114 C115 173(3) . .
C113 C114 C115 C116 1(5) . .
C114 C115 C116 C117 -5(5) . .
C115 C116 C117 C118 4(5) . .
C114 C113 C118 C117 -4(5) . .
C112 C113 C118 C117 -173(3) . .
C114 C113 C118 C101 -175(3) . .
C112 C113 C118 C101 16(5) . .
C116 C117 C118 C113 0(5) . .
C116 C117 C118 C101 171(4) . .
C106 C101 C118 C113 -21(5) . .
C102 C101 C118 C113 165(3) . .
C106 C101 C118 C117 168(4) . .
C102 C101 C118 C117 -6(5) . .
C126 C121 C122 C123 0(5) . .
C138 C121 C122 C123 -172(4) . .
C126 C121 C122 O121 174(3) . .
C138 C121 C122 O121 2(5) . .
C121 C122 C123 C124 -3(5) . .
O121 C122 C123 C124 -177(3) . .
C122 C123 C124 C125 2(5) . .
C123 C124 C125 C126 1(5) . .
C122 C121 C126 C125 4(4) . .
C138 C121 C126 C125 176(3) . .
C122 C121 C126 C127 180(3) . .
C138 C121 C126 C127 -8(4) . .
C124 C125 C126 C121 -4(5) . .
C124 C125 C126 C127 180(3) . .
C121 C126 C127 C132 11(5) . .
C125 C126 C127 C132 -173(4) . .
C121 C126 C127 C128 -174(3) . .
C125 C126 C127 C128 3(5) . .
C132 C127 C128 C129 -2(5) . .
C126 C127 C128 C129 -178(3) . .
C127 C128 C129 C130 5(5) . .
C128 C129 C130 C131 -6(4) . .
C129 C130 C131 C132 3(4) . .
C128 C127 C132 C131 0(6) . .
C126 C127 C132 C131 176(3) . .
C128 C127 C132 C133 177(4) . .
C126 C127 C132 C133 -8(6) . .
C130 C131 C132 C127 0(5) . .
C130 C131 C132 C133 -177(4) . .
C127 C132 C133 C138 3(7) . .
C131 C132 C133 C138 179(5) . .
C127 C132 C133 C134 -177(4) . .
C131 C132 C133 C134 -1(6) . .
C138 C133 C134 C135 -5(6) . .
C132 C133 C134 C135 174(4) . .
C133 C134 C135 C136 2(5) . .
C134 C135 C136 C137 3(4) . .
C135 C136 C137 C138 -4(4) . .
C134 C133 C138 C137 4(7) . .
C132 C133 C138 C137 -176(4) . .
C134 C133 C138 C121 -180(4) . .
C132 C133 C138 C121 0(7) . .
C136 C137 C138 C133 1(5) . .
C136 C137 C138 C121 -175(3) . .
C122 C121 C138 C133 174(4) . .
C126 C121 C138 C133 2(5) . .
C122 C121 C138 C137 -10(6) . .
C126 C121 C138 C137 178(3) . .
C206 C201 C202 C203 -55.9(7) . .
C201 C202 C203 C204 53.2(7) . .
C202 C203 C204 C205 -52.8(7) . .
C203 C204 C205 C206 53.1(8) . .
C202 C201 C206 C205 56.8(7) . .
C204 C205 C206 C201 -54.9(8) . .
C216 C211 C212 C213 -51.0(8) . .
C211 C212 C213 C214 54.0(8) . .
C212 C213 C214 C215 -57.2(8) . .
C213 C214 C215 C216 57.6(9) . .
C214 C215 C216 C211 -54.6(10) . .
C212 C211 C216 C215 51.2(9) . .
C226 C221 C222 C223 -50(3) . .
C221 C222 C223 C224 51(3) . .
C222 C223 C224 C225 -60(4) . .
C223 C224 C225 C226 58(3) . .
C222 C221 C226 C225 56(3) . .
C224 C225 C226 C221 -57(3) . .
C236 C231 C232 C233 -23(3) . .
C231 C232 C233 C234 24(3) . .
C232 C233 C234 C235 -41(3) . .
C233 C234 C235 C236 48(3) . .
C234 C235 C236 C231 -43(2) . .
C232 C231 C236 C235 35(3) . .
